data_2216989
loop_
_publ_author_name
'Dong, Xian-Wu'
'Li, Yu-Jie'

_publ_section_title
;Poly[[(\m~2~-2-amino-4,5-dimethybenzenesulfonato-\k^2^<i>N</i>:<i>O</i>)(\m~2~-2-methylpyrazine-\k^2^<i>N</i>:<i>N</i>')silver(I)]
 monohydrate]
;
_journal_coeditor_code CI2532
_journal_issue 1
_journal_name_full 'Acta Crystallographica Section E'
_journal_page_first m80
_journal_page_last m80
_journal_paper_doi 10.1107/S1600536807063672
_journal_volume 64
_journal_year 2008
_chemical_formula_iupac '[Ag (C8 H10 N O3 S) (C7 H6 N2)] , H2 O'
_chemical_formula_moiety 'C13 H16 Ag N3 O3 S , H2 O'
_chemical_formula_sum 'C13 H18 Ag N3 O4 S'
_chemical_formula_weight 420.23
_chemical_name_systematic
;
Poly[[(\m~2~-2-amino-4,5-dimethybenzenesulfonato-\k^2^N:O)(\m~2~-2-
methylpyrazine-\k^2^N:N')silver(I)] monohydrate]
;
_space_group_IT_number 19
_symmetry_cell_setting orthorhombic
_symmetry_space_group_name_Hall 'P 2ac 2ab'
_symmetry_space_group_name_H-M 'P 21 21 21'
_atom_sites_solution_hydrogens geom
_atom_sites_solution_primary direct
_atom_sites_solution_secondary difmap
_audit_creation_method SHELXL97
_cell_angle_alpha 90.00
_cell_angle_beta 90.00
_cell_angle_gamma 90.00
_cell_formula_units_Z 4
_cell_length_a 7.2340(4)
_cell_length_b 11.7610(5)
_cell_length_c 18.9130(10)
_cell_measurement_reflns_used 3667
_cell_measurement_temperature 292(2)
_cell_measurement_theta_max 27.5
_cell_measurement_theta_min 2.0
_cell_volume 1609.10(14)
_computing_cell_refinement 'PROCESS-AUTO (Rigaku, 1998)'
_computing_data_collection 'PROCESS-AUTO (Rigaku, 1998)'
_computing_data_reduction 'PROCESS-AUTO (Rigaku, 1998)'
_computing_molecular_graphics 'SHELXTL-Plus (Sheldrick, 1990)'
_computing_publication_material 'SHELXL97 (Sheldrick, 1997)'
_computing_structure_refinement 'SHELXL97 (Sheldrick, 1997)'
_computing_structure_solution 'SHELXS97 (Sheldrick, 1997)'
_diffrn_ambient_temperature 292(2)
_diffrn_measured_fraction_theta_full 0.999
_diffrn_measured_fraction_theta_max 0.999
_diffrn_measurement_device_type 'Rigaku R-AXIS RAPID'
_diffrn_measurement_method \w
_diffrn_radiation_monochromator graphite
_diffrn_radiation_source 'fine-focus sealed tube'
_diffrn_radiation_type MoK\a
_diffrn_radiation_wavelength 0.71069
_diffrn_reflns_av_R_equivalents 0.0529
_diffrn_reflns_av_sigmaI/netI 0.0430
_diffrn_reflns_limit_h_max 9
_diffrn_reflns_limit_h_min -9
_diffrn_reflns_limit_k_max 15
_diffrn_reflns_limit_k_min -15
_diffrn_reflns_limit_l_max 24
_diffrn_reflns_limit_l_min -24
_diffrn_reflns_number 13881
_diffrn_reflns_theta_full 25.00
_diffrn_reflns_theta_max 27.45
_diffrn_reflns_theta_min 2.04
_diffrn_standards_number 0
_exptl_absorpt_coefficient_mu 1.402
_exptl_absorpt_correction_T_max 0.711
_exptl_absorpt_correction_T_min 0.615
_exptl_absorpt_correction_type multi-scan
_exptl_absorpt_process_details '(ABSCOR; Higashi, 1995)'
_exptl_crystal_colour yellow
_exptl_crystal_density_diffrn 1.735
_exptl_crystal_density_method 'not measured'
_exptl_crystal_description block
_exptl_crystal_F_000 848
_exptl_crystal_size_max 0.35
_exptl_crystal_size_mid 0.29
_exptl_crystal_size_min 0.25
_refine_diff_density_max 0.502
_refine_diff_density_min -0.579
_refine_ls_abs_structure_details 'Flack (1983), with 1369 Friedel pairs'
_refine_ls_abs_structure_Flack 0.00(3)
_refine_ls_extinction_method none
_refine_ls_goodness_of_fit_ref 1.017
_refine_ls_hydrogen_treatment mixed
_refine_ls_matrix_type full
_refine_ls_number_parameters 207
_refine_ls_number_reflns 3667
_refine_ls_number_restraints 4
_refine_ls_restrained_S_all 1.066
_refine_ls_R_factor_all 0.0411
_refine_ls_R_factor_gt 0.0324
_refine_ls_shift/su_max 0.001
_refine_ls_shift/su_mean <0.001
_refine_ls_structure_factor_coef Fsqd
_refine_ls_weighting_details 'calc w = 1/[\s^2^(Fo^2^)+(0.0492P)^2^] where P=(Fo^2^+2Fc^2^)/3'
_refine_ls_weighting_scheme calc
_refine_ls_wR_factor_gt 0.0827
_refine_ls_wR_factor_ref 0.0845
_reflns_number_gt 3083
_reflns_number_total 3667
_reflns_threshold_expression I>2\s(I)
_cod_data_source_file ci2532.cif
_cod_data_source_block I
_cod_database_code 2216989
_cod_database_fobs_code 2216989

loop_
_symmetry_equiv_pos_as_xyz
'x, y, z'
'-x+1/2, -y, z+1/2'
'x+1/2, -y+1/2, -z'
'-x, y+1/2, -z+1/2'

loop_
_atom_site_type_symbol
_atom_site_label
_atom_site_fract_x
_atom_site_fract_y
_atom_site_fract_z
_atom_site_U_iso_or_equiv
_atom_site_adp_type
_atom_site_calc_flag
_atom_site_refinement_flags
_atom_site_occupancy
Ag Ag1 0.57509(5) 0.32306(3) 0.368222(17) 0.04386(11) Uani d . 1
C C1 0.1920(5) 0.5165(3) 0.4190(2) 0.0308(8) Uani d . 1
C C2 0.1248(6) 0.6189(4) 0.3919(2) 0.0393(10) Uani d . 1
H H2 0.0045 0.6211 0.3746 0.047 Uiso calc R 1
C C3 0.2286(7) 0.7160(4) 0.3898(2) 0.0444(11) Uani d . 1
C C4 0.4079(8) 0.7131(4) 0.4174(2) 0.0455(11) Uani d . 1
C C5 0.4746(6) 0.6123(4) 0.4454(2) 0.0408(10) Uani d . 1
H H5 0.5927 0.6113 0.4647 0.049 Uiso calc R 1
C C6 0.3719(5) 0.5128(3) 0.4457(2) 0.0316(9) Uani d D 1
C C7 0.5321(8) 0.8154(5) 0.4164(3) 0.0684(16) Uani d . 1
H H7A 0.4744 0.8765 0.4418 0.103 Uiso calc R 1
H H7B 0.5535 0.8383 0.3684 0.103 Uiso calc R 1
H H7C 0.6478 0.7967 0.4384 0.103 Uiso calc R 1
C C8 0.1486(9) 0.8237(4) 0.3565(3) 0.0723(16) Uani d . 1
H H8A 0.1767 0.8879 0.3859 0.108 Uiso calc R 1
H H8B 0.0169 0.8160 0.3521 0.108 Uiso calc R 1
H H8C 0.2018 0.8347 0.3105 0.108 Uiso calc R 1
C C9 0.3884(6) 0.1510(4) 0.2665(2) 0.0455(12) Uani d . 1
H H10 0.2963 0.2058 0.2704 0.055 Uiso calc R 1
C C10 0.3556(7) 0.0582(4) 0.2262(3) 0.0493(12) Uani d . 1
H H11 0.2415 0.0505 0.2040 0.059 Uiso calc R 1
C C11 0.6419(6) -0.0062(4) 0.2511(2) 0.0413(10) Uani d . 1
H H12 0.7349 -0.0602 0.2459 0.050 Uiso calc R 1
C C12 0.6755(6) 0.0873(4) 0.2934(2) 0.0410(10) Uani d . 1
C C13 0.8545(8) 0.1001(6) 0.3321(4) 0.078(2) Uani d . 1
H H24A 0.8528 0.1694 0.3590 0.117 Uiso calc R 1
H H24B 0.9545 0.1024 0.2988 0.117 Uiso calc R 1
H H24C 0.8712 0.0368 0.3635 0.117 Uiso calc R 1
N N1 0.4536(5) 0.4089(3) 0.46717(18) 0.0371(8) Uani d D 1
N N2 0.5462(5) 0.1673(3) 0.30075(16) 0.0366(8) Uani d . 1
N N3 0.4829(5) -0.0226(3) 0.21749(19) 0.0435(9) Uani d . 1
O O1 0.1454(4) 0.3189(3) 0.36351(17) 0.0529(8) Uani d . 1
O O2 0.0582(5) 0.3433(3) 0.48525(17) 0.0518(8) Uani d D 1
O O3 -0.1281(4) 0.4287(3) 0.3932(2) 0.0573(9) Uani d . 1
O O1W -0.2470(5) 0.4027(3) 0.57266(16) 0.0484(8) Uani d D 1
S S1 0.05493(14) 0.39276(9) 0.41453(6) 0.0369(2) Uani d . 1
H H1N 0.539(7) 0.421(4) 0.495(2) 0.055 Uiso d D 1
H H2N 0.383(6) 0.362(3) 0.485(2) 0.055 Uiso d D 1

loop_
_atom_site_aniso_label
_atom_site_aniso_U_11
_atom_site_aniso_U_22
_atom_site_aniso_U_33
_atom_site_aniso_U_12
_atom_site_aniso_U_13
_atom_site_aniso_U_23
Ag1 0.04702(19) 0.03504(16) 0.04951(17) 0.00277(16) -0.00239(16) -0.00726(15)
C1 0.029(2) 0.030(2) 0.0339(19) -0.0029(17) 0.0002(16) 0.0016(16)
C2 0.036(2) 0.036(2) 0.046(2) 0.0036(18) -0.0017(17) -0.0005(18)
C3 0.057(3) 0.030(2) 0.046(2) 0.003(2) -0.003(2) 0.0004(18)
C4 0.054(3) 0.037(2) 0.045(2) -0.011(2) 0.001(2) -0.0067(18)
C5 0.036(2) 0.041(2) 0.045(2) -0.006(2) 0.0013(18) -0.0043(18)
C6 0.027(2) 0.034(2) 0.0334(19) 0.0037(17) -0.0002(15) -0.0014(16)
C7 0.078(4) 0.050(3) 0.077(3) -0.026(3) -0.005(3) 0.002(3)
C8 0.087(4) 0.033(2) 0.097(4) 0.002(3) -0.014(3) 0.012(3)
C9 0.038(3) 0.049(3) 0.049(2) 0.009(2) -0.0029(19) -0.012(2)
C10 0.040(2) 0.058(3) 0.050(3) 0.007(2) -0.012(2) -0.016(2)
C11 0.038(2) 0.036(2) 0.050(2) 0.0044(19) -0.001(2) -0.007(2)
C12 0.039(2) 0.038(2) 0.046(2) -0.001(2) 0.000(2) -0.001(2)
C13 0.050(3) 0.066(4) 0.118(5) 0.006(3) -0.031(3) -0.032(4)
N1 0.031(2) 0.0407(19) 0.0398(18) 0.0009(16) -0.0075(16) 0.0044(15)
N2 0.0350(19) 0.0370(18) 0.0377(16) -0.0004(19) 0.0021(14) -0.0052(15)
N3 0.047(2) 0.041(2) 0.0423(19) -0.0042(19) -0.0043(17) -0.0079(16)
O1 0.0533(18) 0.0402(16) 0.0653(19) -0.0123(17) 0.0106(17) -0.0140(19)
O2 0.0434(18) 0.049(2) 0.0626(18) -0.0032(17) 0.0058(15) 0.0194(15)
O3 0.0284(16) 0.048(2) 0.095(3) -0.0068(14) -0.0196(16) 0.0175(18)
O1W 0.0428(18) 0.0499(19) 0.0526(18) 0.0038(16) -0.0054(15) 0.0033(15)
S1 0.0255(5) 0.0328(5) 0.0524(6) -0.0029(4) -0.0004(5) 0.0053(4)

loop_
_atom_type_symbol
_atom_type_description
_atom_type_scat_dispersion_real
_atom_type_scat_dispersion_imag
_atom_type_scat_source
C C 0.0033 0.0016 'International Tables Vol C Tables 4.2.6.8 and 6.1.1.4'
H H 0.0000 0.0000 'International Tables Vol C Tables 4.2.6.8 and 6.1.1.4'
N N 0.0061 0.0033 'International Tables Vol C Tables 4.2.6.8 and 6.1.1.4'
O O 0.0106 0.0060 'International Tables Vol C Tables 4.2.6.8 and 6.1.1.4'
S S 0.1246 0.1234 'International Tables Vol C Tables 4.2.6.8 and 6.1.1.4'
Ag Ag -0.8971 1.1015 'International Tables Vol C Tables 4.2.6.8 and 6.1.1.4'

loop_
_geom_angle_atom_site_label_1
_geom_angle_atom_site_label_2
_geom_angle_atom_site_label_3
_geom_angle_site_symmetry_1
_geom_angle_site_symmetry_3
_geom_angle
_geom_angle_publ_flag
N2 Ag1 N1 . . 141.78(13) y
N2 Ag1 N3 . 4_655 102.19(12) y
N1 Ag1 N3 . 4_655 98.44(13) y
N2 Ag1 O3 . 1_655 125.98(12) y
N1 Ag1 O3 . 1_655 87.53(14) y
N3 Ag1 O3 4_655 1_655 84.57(12) y
C2 C1 C6 . . 119.0(4) ?
C2 C1 S1 . . 119.9(3) ?
C6 C1 S1 . . 121.0(3) ?
C3 C2 C1 . . 122.7(4) ?
C3 C2 H2 . . 118.7 ?
C1 C2 H2 . . 118.7 ?
C2 C3 C4 . . 118.6(4) ?
C2 C3 C8 . . 119.8(5) ?
C4 C3 C8 . . 121.7(4) ?
C5 C4 C3 . . 119.1(4) ?
C5 C4 C7 . . 118.8(5) ?
C3 C4 C7 . . 122.1(4) ?
C4 C5 C6 . . 122.5(4) ?
C4 C5 H5 . . 118.7 ?
C6 C5 H5 . . 118.7 ?
C5 C6 C1 . . 118.1(4) ?
C5 C6 N1 . . 120.4(4) ?
C1 C6 N1 . . 121.3(4) ?
C4 C7 H7A . . 109.5 ?
C4 C7 H7B . . 109.5 ?
H7A C7 H7B . . 109.5 ?
C4 C7 H7C . . 109.5 ?
H7A C7 H7C . . 109.5 ?
H7B C7 H7C . . 109.5 ?
C3 C8 H8A . . 109.5 ?
C3 C8 H8B . . 109.5 ?
H8A C8 H8B . . 109.5 ?
C3 C8 H8C . . 109.5 ?
H8A C8 H8C . . 109.5 ?
H8B C8 H8C . . 109.5 ?
N2 C9 C10 . . 122.8(4) ?
N2 C9 H10 . . 118.6 ?
C10 C9 H10 . . 118.6 ?
N3 C10 C9 . . 121.6(4) ?
N3 C10 H11 . . 119.2 ?
C9 C10 H11 . . 119.2 ?
N3 C11 C12 . . 123.1(4) ?
N3 C11 H12 . . 118.5 ?
C12 C11 H12 . . 118.5 ?
N2 C12 C11 . . 119.9(4) ?
N2 C12 C13 . . 119.0(4) ?
C11 C12 C13 . . 121.1(4) ?
C12 C13 H24A . . 109.5 ?
C12 C13 H24B . . 109.5 ?
H24A C13 H24B . . 109.5 ?
C12 C13 H24C . . 109.5 ?
H24A C13 H24C . . 109.5 ?
H24B C13 H24C . . 109.5 ?
C6 N1 Ag1 . . 107.7(2) ?
C6 N1 H1N . . 111(4) ?
Ag1 N1 H1N . . 108(3) ?
C6 N1 H2N . . 116(3) ?
Ag1 N1 H2N . . 107(3) ?
H1N N1 H2N . . 108(4) ?
C9 N2 C12 . . 116.8(4) ?
C9 N2 Ag1 . . 118.4(3) ?
C12 N2 Ag1 . . 124.8(3) ?
C11 N3 C10 . . 115.8(4) ?
C11 N3 Ag1 . 4_645 124.6(3) ?
C10 N3 Ag1 . 4_645 119.2(3) ?
S1 O3 Ag1 . 1_455 133.33(19) ?
O3 S1 O1 . . 113.6(2) ?
O3 S1 O2 . . 112.8(2) ?
O1 S1 O2 . . 111.3(2) ?
O3 S1 C1 . . 106.66(19) ?
O1 S1 C1 . . 105.76(18) ?
O2 S1 C1 . . 106.0(2) ?

loop_
_geom_bond_atom_site_label_1
_geom_bond_atom_site_label_2
_geom_bond_site_symmetry_2
_geom_bond_distance
_geom_bond_publ_flag
Ag1 N2 . 2.243(3) y
Ag1 N1 . 2.301(4) y
Ag1 N3 4_655 2.469(4) y
Ag1 O3 1_655 2.525(3) y
C1 C2 . 1.396(6) ?
C1 C6 . 1.396(6) ?
C1 S1 . 1.763(4) ?
C2 C3 . 1.368(6) ?
C2 H2 . 0.93 ?
C3 C4 . 1.399(8) ?
C3 C8 . 1.528(7) ?
C4 C5 . 1.386(6) ?
C4 C7 . 1.501(7) ?
C5 C6 . 1.386(6) ?
C5 H5 . 0.93 ?
C6 N1 . 1.417(5) ?
C7 H7A . 0.96 ?
C7 H7B . 0.96 ?
C7 H7C . 0.96 ?
C8 H8A . 0.96 ?
C8 H8B . 0.96 ?
C8 H8C . 0.96 ?
C9 N2 . 1.326(6) ?
C9 C10 . 1.353(7) ?
C9 H10 . 0.9300 ?
C10 N3 . 1.333(6) ?
C10 H11 . 0.93 ?
C11 N3 . 1.329(5) ?
C11 C12 . 1.381(6) ?
C11 H12 . 0.93 ?
C12 N2 . 1.334(6) ?
C12 C13 . 1.495(7) ?
C13 H24A . 0.96 ?
C13 H24B . 0.96 ?
C13 H24C . 0.96 ?
N1 H1N . 0.82(5) ?
N1 H2N . 0.82(3) ?
N3 Ag1 4_645 2.469(4) ?
O1 S1 . 1.454(3) ?
O2 S1 . 1.459(3) ?
O3 S1 . 1.448(3) ?
O3 Ag1 1_455 2.525(3) ?

loop_
_geom_hbond_atom_site_label_D
_geom_hbond_atom_site_label_H
_geom_hbond_atom_site_label_A
_geom_hbond_site_symmetry_A
_geom_hbond_distance_DH
_geom_hbond_distance_HA
_geom_hbond_distance_DA
_geom_hbond_angle_DHA
N1 H2N O2 . 0.82(3) 2.36(4) 2.982(5) 133(4)
N1 H1N O1W 1_655 0.82(5) 2.15(5) 2.946(5) 164(5)

loop_
_geom_torsion_atom_site_label_1
_geom_torsion_atom_site_label_2
_geom_torsion_atom_site_label_3
_geom_torsion_atom_site_label_4
_geom_torsion_site_symmetry_1
_geom_torsion_site_symmetry_4
_geom_torsion
C6 C1 C2 C3 . . 0.6(6)
S1 C1 C2 C3 . . -175.8(4)
C1 C2 C3 C4 . . -1.5(7)
C1 C2 C3 C8 . . 177.4(5)
C2 C3 C4 C5 . . 0.4(7)
C8 C3 C4 C5 . . -178.4(5)
C2 C3 C4 C7 . . 179.3(5)
C8 C3 C4 C7 . . 0.4(7)
C3 C4 C5 C6 . . 1.6(7)
C7 C4 C5 C6 . . -177.3(4)
C4 C5 C6 C1 . . -2.5(6)
C4 C5 C6 N1 . . 172.5(4)
C2 C1 C6 C5 . . 1.4(6)
S1 C1 C6 C5 . . 177.7(3)
C2 C1 C6 N1 . . -173.6(4)
S1 C1 C6 N1 . . 2.8(5)
N2 C9 C10 N3 . . -1.1(8)
N3 C11 C12 N2 . . -1.3(7)
N3 C11 C12 C13 . . 177.9(5)
C5 C6 N1 Ag1 . . -90.6(4)
C1 C6 N1 Ag1 . . 84.2(4)
N2 Ag1 N1 C6 . . -116.6(3)
N3 Ag1 N1 C6 4_655 . 5.7(3)
O3 Ag1 N1 C6 1_655 . 89.8(3)
C10 C9 N2 C12 . . 0.5(7)
C10 C9 N2 Ag1 . . -178.1(4)
C11 C12 N2 C9 . . 0.6(6)
C13 C12 N2 C9 . . -178.7(5)
C11 C12 N2 Ag1 . . 179.1(3)
C13 C12 N2 Ag1 . . -0.2(6)
N1 Ag1 N2 C9 . . 63.6(4)
N3 Ag1 N2 C9 4_655 . -57.6(3)
O3 Ag1 N2 C9 1_655 . -149.7(3)
N1 Ag1 N2 C12 . . -114.9(3)
N3 Ag1 N2 C12 4_655 . 124.0(3)
O3 Ag1 N2 C12 1_655 . 31.8(4)
C12 C11 N3 C10 . . 0.8(7)
C12 C11 N3 Ag1 . 4_645 173.4(3)
C9 C10 N3 C11 . . 0.4(7)
C9 C10 N3 Ag1 . 4_645 -172.7(4)
Ag1 O3 S1 O1 1_455 . 62.2(4)
Ag1 O3 S1 O2 1_455 . -65.6(4)
Ag1 O3 S1 C1 1_455 . 178.4(3)
C2 C1 S1 O3 . . -10.7(4)
C6 C1 S1 O3 . . 172.9(3)
C2 C1 S1 O1 . . 110.6(3)
C6 C1 S1 O1 . . -65.8(4)
C2 C1 S1 O2 . . -131.2(3)
C6 C1 S1 O2 . . 52.5(4)
